data_2017841
loop_
_publ_author_name
'Kellett, Andrew'
'Rosair, Georgina'
'Devereux, Michael'
'McNamara, Mary'
'McCann, Malachy'

_publ_section_title
;
 Hexakis(prop-2-enamide)copper(II) bis(perchlorate) and
 hexakis(prop-2-enamide)manganese(II) bis(perchlorate)
;
_journal_coeditor_code GT3024
_journal_issue 11
_journal_name_full 'Acta Crystallographica Section C'
_journal_page_first m358
_journal_page_last m362
_journal_paper_doi 10.1107/S0108270110038813
_journal_volume 66
_journal_year 2010
_chemical_formula_iupac '[Cu (C3 H5 N1 O1)6] (Cl O4)2'
_chemical_formula_moiety 'C18 H30 Cu N6 O6 2+ , 2(Cl O4 -)'
_chemical_formula_sum 'C18 H30 Cl2 Cu N6 O14'
_chemical_formula_weight 688.92
_chemical_name_systematic
;
Hexakis(prop-2-enamide)copper(II) bis(perchlorate)
;
_space_group_IT_number 2
_symmetry_cell_setting triclinic
_symmetry_space_group_name_Hall '-P 1'
_symmetry_space_group_name_H-M 'P -1'
_atom_sites_solution_hydrogens geom
_atom_sites_solution_primary direct
_atom_sites_solution_secondary difmap
_audit_creation_method SHELXL-97
_cell_angle_alpha 88.392(3)
_cell_angle_beta 85.871(3)
_cell_angle_gamma 83.690(3)
_cell_formula_units_Z 2
_cell_length_a 8.4577(5)
_cell_length_b 9.8762(6)
_cell_length_c 17.7889(11)
_cell_measurement_reflns_used 9880
_cell_measurement_temperature 100(2)
_cell_measurement_theta_max 30.83
_cell_measurement_theta_min 2.30
_cell_volume 1472.77(15)
_computing_cell_refinement 'SAINT (Bruker, 2008)'
_computing_data_collection 'APEX2 (Bruker, 2008)'
_computing_data_reduction 'SAINT (Bruker, 2008)'
_computing_molecular_graphics 'SHELXTL (Sheldrick, 2008)'
_computing_publication_material 'SHELXTL (Sheldrick, 2008)'
_computing_structure_refinement 'SHELXL97 (Sheldrick, 2008)'
_computing_structure_solution 'SHELXS97 (Sheldrick, 2008)'
_diffrn_ambient_temperature 100(2)
_diffrn_measured_fraction_theta_full 0.991
_diffrn_measured_fraction_theta_max 0.969
_diffrn_measurement_device_type 'Bruker APEXII CCD area-detector'
_diffrn_measurement_method '\f and \w scans'
_diffrn_radiation_monochromator graphite
_diffrn_radiation_source 'fine-focus sealed tube'
_diffrn_radiation_type MoK\a
_diffrn_radiation_wavelength 0.71073
_diffrn_reflns_av_R_equivalents 0.0314
_diffrn_reflns_av_sigmaI/netI 0.0346
_diffrn_reflns_limit_h_max 10
_diffrn_reflns_limit_h_min -12
_diffrn_reflns_limit_k_max 14
_diffrn_reflns_limit_k_min -13
_diffrn_reflns_limit_l_max 25
_diffrn_reflns_limit_l_min -25
_diffrn_reflns_number 34176
_diffrn_reflns_theta_full 25.00
_diffrn_reflns_theta_max 31.02
_diffrn_reflns_theta_min 2.08
_diffrn_standards_number 0
_exptl_absorpt_coefficient_mu 0.996
_exptl_absorpt_correction_T_max 0.7411
_exptl_absorpt_correction_T_min 0.5029
_exptl_absorpt_correction_type multi-scan
_exptl_absorpt_process_details '(SADABS; Bruker, 2008)'
_exptl_crystal_colour blue
_exptl_crystal_density_diffrn 1.554
_exptl_crystal_density_method 'not measured'
_exptl_crystal_description block
_exptl_crystal_F_000 710
_exptl_crystal_size_max 0.80
_exptl_crystal_size_mid 0.58
_exptl_crystal_size_min 0.32
_refine_diff_density_max 0.517
_refine_diff_density_min -0.576
_refine_ls_extinction_method none
_refine_ls_goodness_of_fit_ref 1.008
_refine_ls_hydrogen_treatment mixed
_refine_ls_matrix_type full
_refine_ls_number_parameters 457
_refine_ls_number_reflns 9130
_refine_ls_number_restraints 165
_refine_ls_restrained_S_all 1.002
_refine_ls_R_factor_all 0.0418
_refine_ls_R_factor_gt 0.0308
_refine_ls_shift/su_max 0.000
_refine_ls_shift/su_mean 0.000
_refine_ls_structure_factor_coef Fsqd
_refine_ls_weighting_details 'calc w=1/[\s^2^(Fo^2^)+(0.0404P)^2^+0.5550P] where P=(Fo^2^+2Fc^2^)/3'
_refine_ls_weighting_scheme calc
_refine_ls_wR_factor_gt 0.0761
_refine_ls_wR_factor_ref 0.0814
_reflns_number_gt 7503
_reflns_number_total 9130
_reflns_threshold_expression I>2\s(I)
_cod_data_source_file gt3024.cif
_cod_data_source_block I
_cod_database_code 2017841

loop_
_symmetry_equiv_pos_as_xyz
'x, y, z'
'-x, -y, -z'

loop_
_atom_site_type_symbol
_atom_site_label
_atom_site_fract_x
_atom_site_fract_y
_atom_site_fract_z
_atom_site_U_iso_or_equiv
_atom_site_adp_type
_atom_site_calc_flag
_atom_site_refinement_flags
_atom_site_occupancy
_atom_site_disorder_assembly
_atom_site_disorder_group
Cu Cu1 0.0000 0.5000 0.0000 0.01213(6) Uani d S 1 . .
Cu Cu2 0.0000 1.0000 0.5000 0.01163(6) Uani d S 1 . .
O O1 -0.01583(11) 0.57494(10) 0.10228(5) 0.01557(19) Uani d . 1 . .
N N1 -0.25570(15) 0.70257(14) 0.10231(7) 0.0175(2) Uani d D 1 . .
H H1A -0.283(2) 0.6586(17) 0.0667(9) 0.021 Uiso d D 1 . .
H H1B -0.321(2) 0.7630(16) 0.1215(10) 0.021 Uiso d D 1 . .
O O2 0.28733(12) 0.51742(11) -0.00127(6) 0.0176(2) Uani d . 1 . .
N N2 0.36002(17) 0.64070(16) -0.10357(8) 0.0261(3) Uani d D 1 . .
H H2A 0.342(2) 0.5808(18) -0.1327(10) 0.031 Uiso d D 1 . .
H H2B 0.392(2) 0.7125(17) -0.1213(11) 0.031 Uiso d D 1 . .
O O3 0.02512(12) 0.31633(10) 0.04194(5) 0.0163(2) Uani d . 1 . .
N N3 0.22902(16) 0.32158(15) 0.11740(8) 0.0233(3) Uani d D 1 . .
H H3B 0.250(2) 0.3964(16) 0.0993(11) 0.028 Uiso d D 1 . .
H H3A 0.284(2) 0.2833(19) 0.1520(10) 0.028 Uiso d D 1 . .
O O4 0.08485(11) 0.81076(10) 0.49090(5) 0.01515(19) Uani d . 1 . .
N N4 0.25499(15) 0.81301(13) 0.38591(7) 0.0164(2) Uani d D 1 . .
H H4B 0.219(2) 0.8935(15) 0.3752(10) 0.020 Uiso d D 1 . .
H H4A 0.3291(19) 0.7717(17) 0.3596(9) 0.020 Uiso d D 1 . .
O O5 0.21430(11) 1.05827(10) 0.48963(5) 0.01432(19) Uani d . 1 . .
N N5 0.22285(15) 1.15928(13) 0.60198(7) 0.0174(2) Uani d D 1 . .
H H5A 0.155(2) 1.1113(17) 0.6238(10) 0.021 Uiso d D 1 . .
H H5B 0.276(2) 1.2038(17) 0.6283(9) 0.021 Uiso d D 1 . .
O O6 -0.00145(12) 0.96692(10) 0.64125(6) 0.0168(2) Uani d . 1 . .
N N6 0.15985(15) 0.80137(13) 0.69553(7) 0.0190(2) Uani d D 1 . .
H H6B 0.232(2) 0.8542(17) 0.7005(10) 0.023 Uiso d D 1 . .
H H6A 0.176(2) 0.7193(15) 0.7118(10) 0.023 Uiso d D 1 . .
C C11 -0.11579(16) 0.66668(14) 0.13028(7) 0.0145(3) Uani d . 1 . .
C C12 -0.08098(18) 0.74078(15) 0.19716(8) 0.0199(3) Uani d . 1 . .
H H12 -0.1602 0.8075 0.2181 0.024 Uiso calc R 1 . .
C C13 0.0551(2) 0.71793(19) 0.22867(10) 0.0328(4) Uani d . 1 . .
H H13A 0.1358 0.6516 0.2085 0.039 Uiso calc R 1 . .
H H13B 0.0730 0.7677 0.2716 0.039 Uiso calc R 1 . .
C C21 0.33517(16) 0.62348(16) -0.03001(8) 0.0186(3) Uani d U 1 A .
C C22 0.3658(2) 0.7376(2) 0.01783(12) 0.0365(4) Uani d U 1 . .
H H22 0.4079 0.8135 -0.0072 0.044 Uiso calc PR 0.644(5) A 1
H H22A 0.3582 0.7116 0.0697 0.044 Uiso calc PR 0.356(5) A 2
C C23B 0.3420(3) 0.7429(3) 0.08581(16) 0.0351(8) Uani d PU 0.644(5) A 1
H H23A 0.3530 0.8245 0.1110 0.042 Uiso calc PR 0.644(5) A 1
H H23B 0.3123 0.6653 0.1139 0.042 Uiso calc PR 0.644(5) A 1
C C23C 0.3959(7) 0.8480(5) 0.0105(3) 0.0331(14) Uani d PU 0.356(5) A 2
H H23C 0.3940 0.9037 0.0533 0.040 Uiso calc PR 0.356(5) A 2
H H23D 0.4229 0.8836 -0.0383 0.040 Uiso calc PR 0.356(5) A 2
C C31 0.11260(17) 0.26269(15) 0.09149(8) 0.0180(3) Uani d U 1 . .
C C32 0.0857(2) 0.12560(18) 0.12153(11) 0.0316(4) Uani d U 1 . .
H H32 0.1477 0.0857 0.1605 0.038 Uiso calc R 1 . .
C C33 -0.0222(3) 0.0588(2) 0.09509(17) 0.0606(8) Uani d U 1 . .
H H33A -0.0844 0.0982 0.0561 0.073 Uiso calc R 1 . .
H H33B -0.0385 -0.0294 0.1148 0.073 Uiso calc R 1 . .
C C41 0.19121(16) 0.75233(14) 0.44610(8) 0.0145(3) Uani d U 1 . .
C C42 0.24768(19) 0.60784(15) 0.46059(9) 0.0248(3) Uani d U 1 . .
H H42 0.3269 0.5617 0.4271 0.030 Uiso calc R 1 . .
C C43 0.1885(3) 0.54265(19) 0.51990(13) 0.0512(6) Uani d U 1 . .
H H43B 0.1093 0.5886 0.5535 0.061 Uiso calc R 1 . .
H H43A 0.2251 0.4496 0.5291 0.061 Uiso calc R 1 . .
C C51 0.27699(16) 1.13482(13) 0.53165(8) 0.0133(2) Uani d . 1 . .
C C52 0.41753(16) 1.20190(15) 0.50235(8) 0.0171(3) Uani d . 1 . .
H H52 0.4541 1.2693 0.5319 0.021 Uiso calc R 1 . .
C C53 0.49382(18) 1.17150(17) 0.43678(9) 0.0229(3) Uani d . 1 . .
H H53A 0.4590 1.1044 0.4065 0.027 Uiso calc R 1 . .
H H53B 0.5837 1.2167 0.4198 0.027 Uiso calc R 1 . .
C C61 0.02339(16) 0.84728(14) 0.66649(7) 0.0148(3) Uani d . 1 . .
C C62 -0.10360(18) 0.75546(16) 0.66486(8) 0.0200(3) Uani d . 1 . .
H H62 -0.1928 0.7865 0.6371 0.024 Uiso calc R 1 . .
C C63 -0.1044(2) 0.63500(17) 0.69831(10) 0.0258(3) Uani d . 1 . .
H H63B -0.0177 0.5996 0.7268 0.031 Uiso calc R 1 . .
H H63A -0.1916 0.5834 0.6940 0.031 Uiso calc R 1 . .
Cl Cl1 0.50368(4) 0.02522(3) 0.220890(18) 0.01470(7) Uani d D 1 . .
Cl Cl2 0.56337(4) 0.53537(3) 0.28424(2) 0.01881(8) Uani d D 1 . .
O O1S 0.47834(13) 0.17200(11) 0.21175(6) 0.0239(2) Uani d D 1 . .
O O2S 0.61844(14) -0.00887(11) 0.27602(7) 0.0266(3) Uani d D 1 . .
O O3S 0.35713(14) -0.02654(13) 0.24450(8) 0.0318(3) Uani d D 1 . .
O O4S 0.56577(16) -0.03050(14) 0.14941(7) 0.0355(3) Uani d D 1 . .
O O5S 0.4498(7) 0.5492(7) 0.2255(3) 0.0399(10) Uani d PDU 0.74(2) B 1
O O6S 0.5626(10) 0.6639(6) 0.3175(4) 0.0296(10) Uani d PDU 0.74(2) B 1
O O7S 0.5114(6) 0.4371(3) 0.3383(3) 0.0354(9) Uani d PDU 0.74(2) B 1
O O8S 0.7178(7) 0.4874(9) 0.2500(5) 0.0212(14) Uani d PDU 0.74(2) B 1
O O5T 0.581(2) 0.6834(17) 0.3027(12) 0.025(3) Uani d PDU 0.26(2) B 2
O O6T 0.569(3) 0.466(2) 0.3584(11) 0.060(7) Uani d PDU 0.26(2) B 2
O O7T 0.4375(15) 0.5255(19) 0.2486(16) 0.045(4) Uani d PDU 0.26(2) B 2
O O8T 0.717(2) 0.491(3) 0.2429(12) 0.019(4) Uani d PDU 0.26(2) B 2

loop_
_atom_site_aniso_label
_atom_site_aniso_U_11
_atom_site_aniso_U_22
_atom_site_aniso_U_33
_atom_site_aniso_U_12
_atom_site_aniso_U_13
_atom_site_aniso_U_23
Cu1 0.01253(11) 0.01234(11) 0.01078(10) 0.00158(9) -0.00071(8) 0.00122(8)
Cu2 0.00883(10) 0.01072(11) 0.01514(11) 0.00036(8) -0.00115(8) -0.00126(8)
O1 0.0150(5) 0.0165(5) 0.0143(4) 0.0027(4) -0.0015(4) -0.0004(4)
N1 0.0137(5) 0.0214(6) 0.0166(6) 0.0029(5) -0.0018(4) -0.0048(5)
O2 0.0144(5) 0.0211(5) 0.0175(5) -0.0028(4) -0.0009(4) -0.0006(4)
N2 0.0273(7) 0.0273(7) 0.0241(7) -0.0088(6) 0.0020(5) 0.0030(6)
O3 0.0176(5) 0.0147(5) 0.0161(5) 0.0011(4) -0.0024(4) 0.0033(4)
N3 0.0222(6) 0.0243(7) 0.0229(7) 0.0010(5) -0.0071(5) 0.0071(5)
O4 0.0131(4) 0.0125(4) 0.0191(5) 0.0010(4) 0.0009(4) -0.0009(4)
N4 0.0154(6) 0.0162(6) 0.0165(6) 0.0025(5) 0.0003(4) -0.0019(5)
O5 0.0110(4) 0.0157(5) 0.0163(5) -0.0013(4) -0.0013(3) -0.0015(4)
N5 0.0179(6) 0.0203(6) 0.0154(6) -0.0065(5) -0.0031(4) -0.0003(5)
O6 0.0163(5) 0.0154(5) 0.0187(5) -0.0014(4) -0.0024(4) 0.0030(4)
N6 0.0157(6) 0.0161(6) 0.0254(6) -0.0020(5) -0.0055(5) 0.0037(5)
C11 0.0159(6) 0.0139(6) 0.0135(6) -0.0012(5) -0.0004(5) 0.0018(5)
C12 0.0226(7) 0.0198(7) 0.0171(7) 0.0000(6) -0.0030(5) -0.0043(5)
C13 0.0331(9) 0.0334(9) 0.0332(9) 0.0025(8) -0.0148(7) -0.0122(7)
C21 0.0108(6) 0.0219(7) 0.0231(7) -0.0013(5) -0.0005(5) -0.0040(6)
C22 0.0223(8) 0.0330(10) 0.0564(12) -0.0067(7) -0.0041(8) -0.0207(9)
C23B 0.0290(14) 0.0433(17) 0.0353(16) -0.0112(13) 0.0012(11) -0.0219(13)
C23C 0.044(3) 0.022(2) 0.035(3) -0.006(2) -0.012(2) 0.000(2)
C31 0.0173(6) 0.0188(7) 0.0156(6) 0.0046(6) 0.0026(5) 0.0036(5)
C32 0.0288(9) 0.0255(8) 0.0388(10) 0.0016(7) -0.0050(7) 0.0173(7)
C33 0.0571(15) 0.0298(11) 0.100(2) -0.0170(10) -0.0336(14) 0.0364(12)
C41 0.0110(6) 0.0144(6) 0.0185(6) -0.0003(5) -0.0038(5) -0.0028(5)
C42 0.0243(8) 0.0148(7) 0.0325(8) 0.0048(6) 0.0076(6) -0.0013(6)
C43 0.0643(15) 0.0172(8) 0.0616(14) 0.0155(9) 0.0324(11) 0.0114(8)
C51 0.0111(6) 0.0120(6) 0.0163(6) 0.0023(5) -0.0038(5) 0.0024(5)
C52 0.0128(6) 0.0167(7) 0.0228(7) -0.0036(5) -0.0047(5) 0.0019(5)
C53 0.0147(6) 0.0246(8) 0.0289(8) -0.0029(6) 0.0006(6) 0.0041(6)
C61 0.0147(6) 0.0167(6) 0.0123(6) -0.0004(5) 0.0006(5) 0.0006(5)
C62 0.0169(6) 0.0222(7) 0.0216(7) -0.0043(6) -0.0037(5) 0.0039(6)
C63 0.0218(7) 0.0226(8) 0.0337(9) -0.0073(6) -0.0019(6) 0.0062(7)
Cl1 0.01473(14) 0.01386(15) 0.01537(14) 0.00070(12) -0.00360(11) 0.00005(11)
Cl2 0.01791(16) 0.01546(15) 0.02119(16) 0.00188(13) 0.00519(12) 0.00113(12)
O1S 0.0254(6) 0.0145(5) 0.0312(6) 0.0006(4) -0.0047(5) 0.0054(4)
O2S 0.0312(6) 0.0201(5) 0.0303(6) -0.0006(5) -0.0200(5) 0.0029(5)
O3S 0.0203(6) 0.0307(7) 0.0447(7) -0.0081(5) -0.0028(5) 0.0146(6)
O4S 0.0405(7) 0.0398(7) 0.0241(6) 0.0071(6) -0.0008(5) -0.0134(5)
O5S 0.0235(17) 0.058(2) 0.0366(17) 0.0127(14) -0.0105(12) -0.0130(14)
O6S 0.0204(17) 0.0201(16) 0.049(2) -0.0055(11) 0.0032(15) -0.0113(13)
O7S 0.0440(18) 0.0211(10) 0.0374(16) -0.0042(11) 0.0211(12) 0.0040(10)
O8S 0.014(2) 0.021(2) 0.027(2) 0.0050(16) 0.0044(14) 0.0023(16)
O5T 0.017(4) 0.011(4) 0.046(6) -0.004(3) 0.003(4) -0.016(4)
O6T 0.077(11) 0.050(8) 0.036(6) 0.037(8) 0.035(7) 0.031(5)
O7T 0.012(3) 0.044(6) 0.083(10) -0.015(3) 0.001(5) -0.038(6)
O8T 0.015(6) 0.025(7) 0.016(4) 0.001(5) 0.000(3) 0.000(4)

loop_
_atom_type_symbol
_atom_type_description
_atom_type_scat_dispersion_real
_atom_type_scat_dispersion_imag
_atom_type_scat_source
C C 0.0033 0.0016 'International Tables Vol C Tables 4.2.6.8 and 6.1.1.4'
H H 0.0000 0.0000 'International Tables Vol C Tables 4.2.6.8 and 6.1.1.4'
N N 0.0061 0.0033 'International Tables Vol C Tables 4.2.6.8 and 6.1.1.4'
O O 0.0106 0.0060 'International Tables Vol C Tables 4.2.6.8 and 6.1.1.4'
Cu Cu 0.3201 1.2651 'International Tables Vol C Tables 4.2.6.8 and 6.1.1.4'
Cl Cl 0.1484 0.1585 'International Tables Vol C Tables 4.2.6.8 and 6.1.1.4'

loop_
_geom_angle_atom_site_label_1
_geom_angle_atom_site_label_2
_geom_angle_atom_site_label_3
_geom_angle_site_symmetry_1
_geom_angle_site_symmetry_3
_geom_angle
_geom_angle_publ_flag
O3 Cu1 O3 . 2_565 180.00(6) ?
O3 Cu1 O1 . . 90.39(4) ?
O3 Cu1 O1 2_565 . 89.61(4) ?
O3 Cu1 O1 . 2_565 89.61(4) ?
O3 Cu1 O1 2_565 2_565 90.39(4) ?
O1 Cu1 O1 . 2_565 180.00(2) ?
O4 Cu2 O4 . 2_576 180.0 ?
O4 Cu2 O5 . . 91.45(4) ?
O4 Cu2 O5 2_576 . 88.55(4) ?
O4 Cu2 O5 . 2_576 88.55(4) ?
O4 Cu2 O5 2_576 2_576 91.45(4) ?
O5 Cu2 O5 . 2_576 180.00(5) ?
C11 O1 Cu1 . . 128.63(9) ?
C11 N1 H1A . . 119.5(13) ?
C11 N1 H1B . . 122.0(13) ?
H1A N1 H1B . . 118.3(18) ?
C21 N2 H2A . . 120.3(14) ?
C21 N2 H2B . . 120.3(14) ?
H2A N2 H2B . . 119(2) ?
C31 O3 Cu1 . . 131.37(10) ?
C31 N3 H3B . . 119.2(14) ?
C31 N3 H3A . . 120.8(13) ?
H3B N3 H3A . . 120.1(19) ?
C41 O4 Cu2 . . 131.56(9) ?
C41 N4 H4B . . 118.6(13) ?
C41 N4 H4A . . 120.0(12) ?
H4B N4 H4A . . 121.4(18) ?
C51 O5 Cu2 . . 128.70(9) ?
C51 N5 H5A . . 120.3(12) ?
C51 N5 H5B . . 118.2(13) ?
H5A N5 H5B . . 118.7(18) ?
C61 N6 H6B . . 121.1(13) ?
C61 N6 H6A . . 120.9(13) ?
H6B N6 H6A . . 118.0(18) ?
O1 C11 N1 . . 122.84(13) ?
O1 C11 C12 . . 120.63(13) ?
N1 C11 C12 . . 116.53(12) ?
C13 C12 C11 . . 122.48(14) ?
C13 C12 H12 . . 118.8 ?
C11 C12 H12 . . 118.8 ?
C12 C13 H13A . . 120.0 ?
C12 C13 H13B . . 120.0 ?
H13A C13 H13B . . 120.0 ?
O2 C21 N2 . . 122.20(14) ?
O2 C21 C22 . . 120.98(15) ?
N2 C21 C22 . . 116.82(16) ?
C23C C22 C23B . . 94.7(3) ?
C23C C22 C21 . . 138.7(3) ?
C23B C22 C21 . . 126.0(2) ?
C23B C22 H22 . . 117.0 ?
C21 C22 H22 . . 117.0 ?
C23C C22 H22A . . 110.7 ?
C21 C22 H22A . . 110.7 ?
H22 C22 H22A . . 131.0 ?
C22 C23B H23A . . 120.0 ?
C22 C23B H23B . . 120.0 ?
H23A C23B H23B . . 120.0 ?
C22 C23C H23C . . 120.0 ?
C22 C23C H23D . . 120.0 ?
H23C C23C H23D . . 120.0 ?
O3 C31 N3 . . 123.41(14) ?
O3 C31 C32 . . 118.79(14) ?
N3 C31 C32 . . 117.79(14) ?
C33 C32 C31 . . 120.68(16) ?
C33 C32 H32 . . 119.7 ?
C31 C32 H32 . . 119.7 ?
C32 C33 H33A . . 120.0 ?
C32 C33 H33B . . 120.0 ?
H33A C33 H33B . . 120.0 ?
O4 C41 N4 . . 123.60(13) ?
O4 C41 C42 . . 118.73(13) ?
N4 C41 C42 . . 117.67(12) ?
C43 C42 C41 . . 120.16(14) ?
C43 C42 H42 . . 119.9 ?
C41 C42 H42 . . 119.9 ?
C42 C43 H43B . . 120.0 ?
C42 C43 H43A . . 120.0 ?
H43B C43 H43A . . 120.0 ?
O5 C51 N5 . . 122.97(13) ?
O5 C51 C52 . . 119.78(12) ?
N5 C51 C52 . . 117.25(13) ?
C53 C52 C51 . . 122.34(14) ?
C53 C52 H52 . . 118.8 ?
C51 C52 H52 . . 118.8 ?
C52 C53 H53A . . 120.0 ?
C52 C53 H53B . . 120.0 ?
H53A C53 H53B . . 120.0 ?
O6 C61 N6 . . 121.61(13) ?
O6 C61 C62 . . 119.18(13) ?
N6 C61 C62 . . 119.21(13) ?
C63 C62 C61 . . 126.12(14) ?
C63 C62 H62 . . 116.9 ?
C61 C62 H62 . . 116.9 ?
C62 C63 H63B . . 120.0 ?
C62 C63 H63A . . 120.0 ?
H63B C63 H63A . . 120.0 ?
O3S Cl1 O2S . . 110.14(7) ?
O3S Cl1 O4S . . 110.47(8) ?
O2S Cl1 O4S . . 109.33(8) ?
O3S Cl1 O1S . . 109.90(7) ?
O2S Cl1 O1S . . 109.02(7) ?
O4S Cl1 O1S . . 107.94(8) ?
O7T Cl2 O6S . . 112.9(8) ?
O7T Cl2 O7S . . 89.0(10) ?
O6S Cl2 O7S . . 110.9(2) ?
O7T Cl2 O8S . . 119.7(9) ?
O6S Cl2 O8S . . 112.0(4) ?
O7S Cl2 O8S . . 110.0(4) ?
O6S Cl2 O5S . . 108.2(3) ?
O7S Cl2 O5S . . 107.2(2) ?
O8S Cl2 O5S . . 108.2(3) ?
O7T Cl2 O6T . . 116.1(7) ?
O6S Cl2 O6T . . 91.1(12) ?
O8S Cl2 O6T . . 101.0(7) ?
O5S Cl2 O6T . . 134.8(14) ?
O7T Cl2 O8T . . 115.7(12) ?
O6S Cl2 O8T . . 112.6(13) ?
O7S Cl2 O8T . . 113.7(10) ?
O5S Cl2 O8T . . 103.6(10) ?
O6T Cl2 O8T . . 105.8(10) ?
O7T Cl2 O5T . . 112.0(9) ?
O7S Cl2 O5T . . 124.0(7) ?
O8S Cl2 O5T . . 103.2(10) ?
O5S Cl2 O5T . . 103.3(8) ?
O6T Cl2 O5T . . 102.7(10) ?
O8T Cl2 O5T . . 102.9(10) ?

loop_
_geom_bond_atom_site_label_1
_geom_bond_atom_site_label_2
_geom_bond_site_symmetry_2
_geom_bond_distance
_geom_bond_publ_flag
Cu1 O3 . 1.9376(10) ?
Cu1 O3 2_565 1.9376(10) ?
Cu1 O1 . 1.9735(10) ?
Cu1 O1 2_565 1.9735(10) ?
Cu2 O4 . 1.9338(9) ?
Cu2 O4 2_576 1.9338(9) ?
Cu2 O5 . 1.9558(10) ?
Cu2 O5 2_576 1.9558(10) ?
O1 C11 . 1.2570(16) ?
N1 C11 . 1.3252(18) ?
N1 H1A . 0.839(14) ?
N1 H1B . 0.831(14) ?
O2 C21 . 1.2473(18) ?
N2 C21 . 1.320(2) ?
N2 H2A . 0.831(15) ?
N2 H2B . 0.831(15) ?
O3 C31 . 1.2597(17) ?
N3 C31 . 1.314(2) ?
N3 H3B . 0.829(14) ?
N3 H3A . 0.851(14) ?
O4 C41 . 1.2594(16) ?
N4 C41 . 1.3223(18) ?
N4 H4B . 0.841(14) ?
N4 H4A . 0.831(14) ?
O5 C51 . 1.2603(17) ?
N5 C51 . 1.3204(18) ?
N5 H5A . 0.848(14) ?
N5 H5B . 0.835(14) ?
O6 C61 . 1.2534(16) ?
N6 C61 . 1.3275(18) ?
N6 H6B . 0.857(14) ?
N6 H6A . 0.853(14) ?
C11 C12 . 1.478(2) ?
C12 C13 . 1.311(2) ?
C12 H12 . 0.9500 ?
C13 H13A . 0.9500 ?
C13 H13B . 0.9500 ?
C21 C22 . 1.487(2) ?
C22 C23C . 1.148(5) ?
C22 C23B . 1.213(3) ?
C22 H22 . 0.9500 ?
C22 H22A . 0.9500 ?
C23B H23A . 0.9500 ?
C23B H23B . 0.9500 ?
C23C H23C . 0.9500 ?
C23C H23D . 0.9500 ?
C31 C32 . 1.476(2) ?
C32 C33 . 1.305(3) ?
C32 H32 . 0.9500 ?
C33 H33A . 0.9500 ?
C33 H33B . 0.9500 ?
C41 C42 . 1.476(2) ?
C42 C43 . 1.317(2) ?
C42 H42 . 0.9500 ?
C43 H43B . 0.9500 ?
C43 H43A . 0.9500 ?
C51 C52 . 1.4791(19) ?
C52 C53 . 1.318(2) ?
C52 H52 . 0.9500 ?
C53 H53A . 0.9500 ?
C53 H53B . 0.9500 ?
C61 C62 . 1.482(2) ?
C62 C63 . 1.316(2) ?
C62 H62 . 0.9500 ?
C63 H63B . 0.9500 ?
C63 H63A . 0.9500 ?
Cl1 O3S . 1.4234(12) ?
Cl1 O2S . 1.4366(11) ?
Cl1 O4S . 1.4405(12) ?
Cl1 O1S . 1.4482(11) ?
Cl2 O7T . 1.291(16) ?
Cl2 O6S . 1.415(5) ?
Cl2 O7S . 1.429(3) ?
Cl2 O8S . 1.438(5) ?
Cl2 O5S . 1.463(4) ?
Cl2 O6T . 1.468(10) ?
Cl2 O8T . 1.474(13) ?
Cl2 O5T . 1.533(14) ?

loop_
_geom_hbond_atom_site_label_D
_geom_hbond_atom_site_label_H
_geom_hbond_atom_site_label_A
_geom_hbond_site_symmetry_A
_geom_hbond_distance_DH
_geom_hbond_distance_HA
_geom_hbond_distance_DA
_geom_hbond_angle_DHA
N1 H1B O4S 1_465 0.831(14) 2.209(15) 2.9997(18) 158.9(17)
N1 H1A O2 2_565 0.839(14) 2.124(15) 2.9049(17) 154.8(17)
N2 H2A O8T 2_665 0.831(15) 2.21(3) 2.97(2) 153(2)
N2 H2B O1S 2_665 0.831(15) 2.240(16) 2.9952(18) 151.2(19)
N3 H3B O2 . 0.829(14) 2.148(16) 2.8759(17) 146.6(18)
N3 H3A O1S . 0.851(14) 2.199(15) 3.0219(17) 162.4(18)
N4 H4A O6S . 0.831(14) 2.228(17) 3.037(8) 164.3(17)
N4 H4A O5T . 0.831(14) 2.38(2) 3.19(2) 165.7(17)
N4 H4B O6 2_576 0.841(14) 2.207(16) 2.9362(16) 145.0(16)
N5 H5B O6S 2_676 0.835(14) 2.273(16) 3.100(6) 171.0(17)
N5 H5B O5T 2_676 0.835(14) 2.19(2) 3.027(15) 178.6(18)
N5 H5A O6 . 0.848(14) 2.054(15) 2.8676(17) 160.5(17)
N6 H6B O2S 2_666 0.857(14) 2.154(15) 3.0019(18) 170.0(17)
N6 H6A O8S 2_666 0.853(14) 2.245(17) 3.080(9) 165.9(18)
N6 H6A O8T 2_666 0.853(14) 2.32(3) 3.15(2) 166.1(18)

loop_
_geom_torsion_atom_site_label_1
_geom_torsion_atom_site_label_2
_geom_torsion_atom_site_label_3
_geom_torsion_atom_site_label_4
_geom_torsion_site_symmetry_1
_geom_torsion_site_symmetry_2
_geom_torsion_site_symmetry_3
_geom_torsion_site_symmetry_4
_geom_torsion
_geom_torsion_publ_flag
O3 Cu1 O1 C11 . . . . -132.92(12) ?
O3 Cu1 O1 C11 2_565 . . . 47.08(12) ?
O1 Cu1 O3 C31 . . . . -47.02(12) ?
O1 Cu1 O3 C31 2_565 . . . 132.98(12) ?
O5 Cu2 O4 C41 . . . . -45.01(12) ?
O5 Cu2 O4 C41 2_576 . . . 134.99(12) ?
O4 Cu2 O5 C51 . . . . -128.14(11) ?
O4 Cu2 O5 C51 2_576 . . . 51.86(11) ?
Cu1 O1 C11 N1 . . . . 19.9(2) ?
Cu1 O1 C11 C12 . . . . -159.92(10) ?
O1 C11 C12 C13 . . . . 2.1(2) ?
N1 C11 C12 C13 . . . . -177.78(16) ?
O2 C21 C22 C23C . . . . -172.0(5) ?
N2 C21 C22 C23C . . . . 7.6(5) ?
O2 C21 C22 C23B . . . . -3.5(3) ?
N2 C21 C22 C23B . . . . 176.0(2) ?
Cu1 O3 C31 N3 . . . . -11.6(2) ?
Cu1 O3 C31 C32 . . . . 169.47(11) ?
O3 C31 C32 C33 . . . . 2.8(3) ?
N3 C31 C32 C33 . . . . -176.2(2) ?
Cu2 O4 C41 N4 . . . . -9.9(2) ?
Cu2 O4 C41 C42 . . . . 170.69(10) ?
O4 C41 C42 C43 . . . . -0.8(3) ?
N4 C41 C42 C43 . . . . 179.76(19) ?
Cu2 O5 C51 N5 . . . . 19.60(19) ?
Cu2 O5 C51 C52 . . . . -160.29(9) ?
O5 C51 C52 C53 . . . . -9.0(2) ?
N5 C51 C52 C53 . . . . 171.09(14) ?
O6 C61 C62 C63 . . . . -169.90(16) ?
N6 C61 C62 C63 . . . . 9.2(2) ?
